data_4300194
loop_
_publ_author_name
'Gerta Sazani'
'Michael H. Dickman'
'Michael T. Pope'

_publ_section_title
;
Organotin Derivatives of \a-[XIIIW9O33]9- (X = As, Sb) Heteropolytungstates.
Solution- and Solid-State Characterization of
[{(C6H5Sn)2O}2H(\a-AsW9O33)2]9- and [(C6H5Sn)3Na3(\a-SbW9O33)2]6-
;
_journal_name_full 'Inorganic Chemistry'
_journal_page_first 939
_journal_page_last 943
_journal_paper_doi 10.1021/ic991095c
_journal_volume 39
_journal_year 2000
_chemical_formula_sum 'C18 H83 Na6 O102.5 Sb2 Sn3 W18'
_chemical_formula_weight 5986.65
_space_group_IT_number 14
_symmetry_cell_setting monoclinic
_symmetry_space_group_name_Hall '-P 2yn'
_symmetry_space_group_name_H-M 'P 1 21/n 1'
_atom_sites_solution_hydrogens none
_atom_sites_solution_primary direct
_atom_sites_solution_secondary difmap
_audit_creation_method SHELXL-97
_cell_angle_alpha 90.00
_cell_angle_beta 90.933(1)
_cell_angle_gamma 90.00
_cell_formula_units_Z 4
_cell_length_a 13.7952(1)
_cell_length_b 22.3133(2)
_cell_length_c 34.4393(2)
_cell_measurement_reflns_used 8192
_cell_measurement_temperature 173(2)
_cell_measurement_theta_max 28.57
_cell_measurement_theta_min 1.09
_cell_volume 10599.58(14)
_computing_cell_refinement 'Siemens XSCANS'
_computing_data_collection 'Siemens XSCANS'
_computing_data_reduction 'Siemens SHELXTL'
_computing_molecular_graphics 'Siemens SHELXTL'
_computing_publication_material 'Siemens SHELXTL'
_computing_structure_refinement 'SHELXL-97 (Sheldrick, 1997)'
_computing_structure_solution 'SHELXS-97 (Sheldrick, 1990)'
_diffrn_ambient_temperature 173(2)
_diffrn_measured_fraction_theta_full 0.961
_diffrn_measured_fraction_theta_max 0.961
_diffrn_measurement_method '\w scans'
_diffrn_radiation_monochromator graphite
_diffrn_radiation_source 'normal-focus sealed tube'
_diffrn_radiation_type MoK\a
_diffrn_radiation_wavelength 0.71073
_diffrn_reflns_av_R_equivalents 0.1021
_diffrn_reflns_av_sigmaI/netI 0.0755
_diffrn_reflns_limit_h_max 18
_diffrn_reflns_limit_h_min -18
_diffrn_reflns_limit_k_max 29
_diffrn_reflns_limit_k_min -29
_diffrn_reflns_limit_l_max 46
_diffrn_reflns_limit_l_min -45
_diffrn_reflns_number 116732
_diffrn_reflns_theta_full 28.57
_diffrn_reflns_theta_max 28.57
_diffrn_reflns_theta_min 1.09
_diffrn_standards_decay_% none
_exptl_absorpt_coefficient_mu 20.780
_exptl_absorpt_correction_T_max 0.363
_exptl_absorpt_correction_T_min 0.0075
_exptl_absorpt_correction_type multi-scan
_exptl_absorpt_process_details 'Blessing, 1995'
_exptl_crystal_colour colorless
_exptl_crystal_density_diffrn 3.752
_exptl_crystal_density_method 'not measured'
_exptl_crystal_description Block
_exptl_crystal_F_000 10644
_exptl_crystal_size_max 0.40
_exptl_crystal_size_mid 0.40
_exptl_crystal_size_min 0.34
_refine_diff_density_max 4.874
_refine_diff_density_min -3.958
_refine_diff_density_rms 0.534
_refine_ls_extinction_method none
_refine_ls_goodness_of_fit_ref 1.188
_refine_ls_hydrogen_treatment none
_refine_ls_matrix_type full
_refine_ls_number_parameters 704
_refine_ls_number_reflns 25977
_refine_ls_number_restraints 0
_refine_ls_restrained_S_all 1.188
_refine_ls_R_factor_all 0.0901
_refine_ls_R_factor_gt 0.0716
_refine_ls_shift/su_max 0.001
_refine_ls_shift/su_mean 0.000
_refine_ls_structure_factor_coef Fsqd
_refine_ls_weighting_details 'calc w=1/[\s^2^(Fo^2^)+(0.0246P)^2^+740.0000P] where P=(Fo^2^+2Fc^2^)/3'
_refine_ls_weighting_scheme calc
_refine_ls_wR_factor_gt 0.1506
_refine_ls_wR_factor_ref 0.1573
_reflns_number_gt 21318
_reflns_number_total 25977
_reflns_threshold_expression >2sigma(I)
_cod_original_formula_sum 'C18 H83 Na6 O102.50 Sb2 Sn3 W18'
_cod_database_code 4300194

loop_
_symmetry_equiv_pos_as_xyz
'x, y, z'
'-x+1/2, y+1/2, -z+1/2'
'-x, -y, -z'
'x-1/2, -y-1/2, z-1/2'

loop_
_atom_site_label
_atom_site_type_symbol
_atom_site_fract_x
_atom_site_fract_y
_atom_site_fract_z
_atom_site_U_iso_or_equiv
_atom_site_adp_type
_atom_site_occupancy
_atom_site_symmetry_multiplicity
_atom_site_calc_flag
_atom_site_refinement_flags
_atom_site_disorder_assembly
_atom_site_disorder_group
W1 W 1.11022(6) 0.47100(3) 0.23234(2) 0.01870(16) Uani 1 1 d . . .
W2 W 1.24255(6) 0.60056(3) 0.27169(2) 0.01952(16) Uani 1 1 d . . .
W3 W 0.98868(6) 0.57595(3) 0.29817(2) 0.01828(15) Uani 1 1 d . . .
W4 W 1.16606(6) 0.51329(3) 0.14231(2) 0.01708(15) Uani 1 1 d . . .
W5 W 1.29815(6) 0.64360(3) 0.18181(2) 0.01814(15) Uani 1 1 d . . .
W6 W 1.18467(6) 0.73728(3) 0.24108(2) 0.01850(15) Uani 1 1 d . . .
W7 W 0.92875(6) 0.71247(3) 0.26830(2) 0.01600(15) Uani 1 1 d . . .
W8 W 0.81127(6) 0.59353(3) 0.23231(2) 0.01622(15) Uani 1 1 d . . .
W9 W 0.93390(6) 0.48862(3) 0.16596(2) 0.01645(15) Uani 1 1 d . . .
W10 W 0.85667(6) 0.75856(3) -0.02949(2) 0.01823(16) Uani 1 1 d . . .
W11 W 0.98867(6) 0.88736(3) 0.01039(2) 0.01670(15) Uani 1 1 d . . .
W12 W 0.73224(6) 0.86283(3) 0.03600(2) 0.01706(15) Uani 1 1 d . . .
W13 W 1.02558(6) 0.66532(3) 0.00386(2) 0.01982(16) Uani 1 1 d . . .
W14 W 1.16173(6) 0.79488(3) 0.04256(2) 0.01980(16) Uani 1 1 d . . .
W15 W 1.05538(6) 0.88957(3) 0.10341(2) 0.01747(15) Uani 1 1 d . . .
W16 W 0.79789(6) 0.86738(3) 0.12986(2) 0.01612(15) Uani 1 1 d . . .
W17 W 0.67270(5) 0.75033(3) 0.09498(2) 0.01625(15) Uani 1 1 d . . .
W18 W 0.79343(6) 0.64568(3) 0.02833(2) 0.01795(16) Uani 1 1 d . . .
Sb1 Sb 1.03818(9) 0.63203(5) 0.19003(3) 0.0131(2) Uani 1 1 d . . .
Sb2 Sb 0.93244(9) 0.75205(5) 0.08238(3) 0.0126(2) Uani 1 1 d . . .
Sn1 Sn 0.99180(9) 0.81189(5) 0.19118(3) 0.0154(2) Uani 1 1 d . . .
Sn2 Sn 1.17943(9) 0.65074(5) 0.08793(4) 0.0160(2) Uani 1 1 d . . .
Sn3 Sn 0.78282(9) 0.61124(5) 0.12921(3) 0.0142(2) Uani 1 1 d . . .
Na1 Na 0.9756(6) 0.5507(3) 0.0722(2) 0.0221(16) Uiso 1 1 d . . .
Na2 Na 1.2195(6) 0.7837(3) 0.1438(2) 0.0214(16) Uiso 1 1 d . . .
Na3 Na 0.7539(6) 0.7366(3) 0.1936(2) 0.0216(16) Uiso 1 1 d . . .
Na4 Na 0.7868(6) 0.7065(4) -0.1303(3) 0.0303(19) Uiso 1 1 d . . .
Na5 Na 1.4310(9) 0.5516(6) 0.3609(4) 0.061(3) Uiso 1 1 d . . .
Na6 Na 0.8616(13) 0.5099(8) 0.4047(5) 0.031(4) Uiso 0.50 1 d P . .
Na7 Na 1.2434(13) 0.9105(8) -0.0939(5) 0.031(4) Uiso 0.50 1 d P . .
C11 C 0.9898(5) 0.8850(3) 0.22950(19) 0.020(4) Uiso 1 1 d G . .
C12 C 0.9018(5) 0.8982(3) 0.2466(2) 0.021(4) Uiso 1 1 d G . .
C13 C 0.8960(6) 0.9445(3) 0.2735(2) 0.032(5) Uiso 1 1 d G . .
C14 C 0.9782(6) 0.9776(3) 0.2833(2) 0.027(4) Uiso 1 1 d G . .
C15 C 1.0663(6) 0.9643(3) 0.2662(2) 0.029(5) Uiso 1 1 d G . .
C16 C 1.0721(5) 0.9180(3) 0.2393(2) 0.023(4) Uiso 1 1 d G . .
C21 C 1.2984(4) 0.6248(3) 0.0540(2) 0.019(4) Uiso 1 1 d G . .
C22 C 1.3803(4) 0.6609(4) 0.0522(2) 0.026(4) Uiso 1 1 d G . .
C23 C 1.4599(5) 0.6423(4) 0.0311(3) 0.034(5) Uiso 1 1 d G . .
C24 C 1.4575(5) 0.5876(4) 0.0118(3) 0.039(6) Uiso 1 1 d G . .
C25 C 1.3756(5) 0.5516(4) 0.0136(3) 0.047(7) Uiso 1 1 d G . .
C26 C 1.2960(5) 0.5701(3) 0.0347(2) 0.032(5) Uiso 1 1 d G . .
C31 C 0.6603(4) 0.5573(3) 0.1196(2) 0.018(4) Uiso 1 1 d G . .
C32 C 0.5676(4) 0.5817(3) 0.1182(2) 0.026(4) Uiso 1 1 d G . .
C33 C 0.4876(5) 0.5448(4) 0.1122(3) 0.030(5) Uiso 1 1 d G . .
C34 C 0.5003(5) 0.4835(4) 0.1075(3) 0.036(5) Uiso 1 1 d G . .
C35 C 0.5930(5) 0.4590(3) 0.1088(3) 0.042(6) Uiso 1 1 d G . .
C36 C 0.6730(5) 0.4959(3) 0.1149(2) 0.038(6) Uiso 1 1 d G . .
O1SB O 1.0611(9) 0.5450(5) 0.1877(3) 0.013(2) Uiso 1 1 d . . .
O2SB O 1.1625(10) 0.6436(6) 0.2187(4) 0.019(3) Uiso 1 1 d . . .
O3SB O 0.9686(9) 0.6251(5) 0.2390(4) 0.016(3) Uiso 1 1 d . . .
O4SB O 0.9048(9) 0.7208(5) 0.0295(4) 0.015(2) Uiso 1 1 d . . .
O5SB O 1.0080(9) 0.8184(5) 0.0606(4) 0.016(3) Uiso 1 1 d . . .
O6SB O 0.8113(9) 0.7996(5) 0.0810(3) 0.013(2) Uiso 1 1 d . . .
O4S O 1.1212(9) 0.5776(5) 0.1130(4) 0.015(2) Uiso 1 1 d . . .
O5S O 1.2150(9) 0.6732(6) 0.1428(4) 0.019(3) Uiso 1 1 d . . .
O6S O 1.1116(9) 0.7584(6) 0.1979(4) 0.018(3) Uiso 1 1 d . . .
O7S O 0.9229(9) 0.7434(5) 0.2185(4) 0.016(3) Uiso 1 1 d . . .
O8S O 0.8176(9) 0.6331(6) 0.1838(4) 0.017(3) Uiso 1 1 d . . .
O9S O 0.8982(9) 0.5528(5) 0.1351(3) 0.014(2) Uiso 1 1 d . . .
O13S O 1.0564(9) 0.6447(5) 0.0550(4) 0.016(3) Uiso 1 1 d . . .
O14S O 1.1585(10) 0.7406(6) 0.0826(4) 0.022(3) Uiso 1 1 d . . .
O15S O 1.0545(9) 0.8275(5) 0.1386(4) 0.016(3) Uiso 1 1 d . . .
O16S O 0.8665(10) 0.8120(6) 0.1592(4) 0.022(3) Uiso 1 1 d . . .
O17S O 0.7456(10) 0.6998(6) 0.1267(4) 0.019(3) Uiso 1 1 d . . .
O18S O 0.8440(9) 0.6287(5) 0.0775(4) 0.015(2) Uiso 1 1 d . . .
O1A O 1.1427(11) 0.4077(6) 0.2572(4) 0.027(3) Uiso 1 1 d . . .
O1B O 1.0003(9) 0.4406(6) 0.2058(4) 0.019(3) Uiso 1 1 d . . .
O1C O 1.2078(10) 0.5264(6) 0.2501(4) 0.019(3) Uiso 1 1 d . . .
O2A O 1.3172(10) 0.5795(6) 0.3094(4) 0.025(3) Uiso 1 1 d . . .
O2B O 1.3362(10) 0.6113(6) 0.2316(4) 0.024(3) Uiso 1 1 d . . .
O2C O 1.1196(10) 0.6013(6) 0.2958(4) 0.021(3) Uiso 1 1 d . . .
O3A O 0.9859(11) 0.5459(6) 0.3436(4) 0.026(3) Uiso 1 1 d . . .
O3C O 1.0269(10) 0.5100(6) 0.2680(4) 0.022(3) Uiso 1 1 d . . .
O4A O 1.2339(10) 0.4744(6) 0.1106(4) 0.021(3) Uiso 1 1 d . . .
O4B O 1.1834(9) 0.4611(6) 0.1864(4) 0.019(3) Uiso 1 1 d . . .
O4C O 1.2606(10) 0.5649(6) 0.1653(4) 0.021(3) Uiso 1 1 d . . .
O5A O 1.4088(10) 0.6515(6) 0.1628(4) 0.024(3) Uiso 1 1 d . . .
O5B O 1.2915(10) 0.7208(6) 0.2065(4) 0.020(3) Uiso 1 1 d . . .
O6A O 1.2239(10) 0.8050(6) 0.2588(4) 0.025(3) Uiso 1 1 d . . .
O6B O 1.2459(10) 0.6855(6) 0.2798(4) 0.024(3) Uiso 1 1 d . . .
O6C O 1.0653(9) 0.7276(6) 0.2695(4) 0.018(3) Uiso 1 1 d . . .
O7A O 0.8862(10) 0.7698(6) 0.2954(4) 0.021(3) Uiso 1 1 d . . .
O7B O 0.9513(9) 0.6550(6) 0.3105(4) 0.018(3) Uiso 1 1 d . . .
O8A O 0.6905(10) 0.5765(6) 0.2358(4) 0.026(3) Uiso 1 1 d . . .
O8B O 0.8076(9) 0.6704(6) 0.2574(4) 0.019(3) Uiso 1 1 d . . .
O8C O 0.8574(9) 0.5617(6) 0.2814(4) 0.018(3) Uiso 1 1 d . . .
O9A O 0.8567(11) 0.4326(6) 0.1513(4) 0.028(3) Uiso 1 1 d . . .
O9B O 1.0420(10) 0.4712(6) 0.1321(4) 0.020(3) Uiso 1 1 d . . .
O9C O 0.8608(10) 0.5240(6) 0.2080(4) 0.021(3) Uiso 1 1 d . . .
O10A O 0.8207(10) 0.7711(6) -0.0767(4) 0.022(3) Uiso 1 1 d . . .
O10B O 0.9601(10) 0.7046(6) -0.0400(4) 0.019(3) Uiso 1 1 d . . .
O10C O 0.7673(10) 0.8046(6) -0.0019(4) 0.019(3) Uiso 1 1 d . . .
O11A O 0.9974(10) 0.9412(6) -0.0242(4) 0.024(3) Uiso 1 1 d . . .
O11B O 1.1165(9) 0.8558(6) 0.0058(4) 0.017(3) Uiso 1 1 d . . .
O11C O 0.9462(10) 0.8211(6) -0.0203(4) 0.022(3) Uiso 1 1 d . . .
O12A O 0.6602(11) 0.9107(7) 0.0098(4) 0.029(3) Uiso 1 1 d . . .
O12B O 0.6377(9) 0.8118(6) 0.0558(4) 0.017(3) Uiso 1 1 d . . .
O12C O 0.8588(10) 0.8958(6) 0.0256(4) 0.019(3) Uiso 1 1 d . . .
O13A O 1.1006(11) 0.6207(6) -0.0222(4) 0.027(3) Uiso 1 1 d . . .
O13B O 0.9137(9) 0.6136(5) 0.0068(4) 0.016(3) Uiso 1 1 d . . .
O13C O 1.1049(10) 0.7347(6) 0.0096(4) 0.020(3) Uiso 1 1 d . . .
O14A O 1.2804(11) 0.7921(7) 0.0286(4) 0.028(3) Uiso 1 1 d . . .
O14B O 1.1722(10) 0.8591(6) 0.0807(4) 0.020(3) Uiso 1 1 d . . .
O15A O 1.0974(10) 0.9493(6) 0.1290(4) 0.023(3) Uiso 1 1 d . . .
O15B O 1.0314(9) 0.9307(6) 0.0547(4) 0.019(3) Uiso 1 1 d . . .
O15C O 0.9191(9) 0.8997(6) 0.1125(4) 0.017(3) Uiso 1 1 d . . .
O16A O 0.7636(10) 0.9193(6) 0.1622(4) 0.021(3) Uiso 1 1 d . . .
O16B O 0.7396(10) 0.9042(6) 0.0845(4) 0.021(3) Uiso 1 1 d . . .
O17A O 0.5557(10) 0.7297(6) 0.1051(4) 0.021(3) Uiso 1 1 d . . .
O17B O 0.6859(9) 0.8156(5) 0.1322(3) 0.014(2) Uiso 1 1 d . . .
O18A O 0.7194(11) 0.5864(7) 0.0198(4) 0.029(3) Uiso 1 1 d . . .
O18B O 0.7777(9) 0.6905(6) -0.0201(4) 0.018(3) Uiso 1 1 d . . .
O18C O 0.7044(9) 0.6991(6) 0.0524(4) 0.018(3) Uiso 1 1 d . . .
O1W O 0.8514(12) 0.4911(7) 0.0496(5) 0.033(4) Uiso 1 1 d . . .
O2W O 0.6965(13) 0.8025(8) 0.2413(5) 0.044(4) Uiso 1 1 d . . .
O3W O 1.2588(13) 0.8703(8) 0.1755(5) 0.041(4) Uiso 1 1 d . . .
O4W O 0.5964(14) 0.6990(8) 0.1973(6) 0.048(5) Uiso 1 1 d . . .
O5W O 1.3766(15) 0.7867(9) 0.1202(6) 0.057(5) Uiso 1 1 d . . .
O6W O 1.0824(16) 0.4899(10) 0.0393(7) 0.063(6) Uiso 1 1 d . . .
O7W O 1.3054(12) 0.3563(7) 0.0870(5) 0.033(4) Uiso 1 1 d . . .
O8W O 1.0615(12) 0.3479(7) 0.1132(5) 0.035(4) Uiso 1 1 d . . .
O9W O 1.2868(12) 0.3600(7) 0.1742(5) 0.038(4) Uiso 1 1 d . . .
O10W O 0.4513(13) 0.2969(8) 0.1016(5) 0.042(4) Uiso 1 1 d . . .
O11W O 1.1451(13) 0.7287(8) 0.3564(5) 0.042(4) Uiso 1 1 d . . .
O12W O 0.6422(13) 0.9213(8) 0.2268(5) 0.040(4) Uiso 1 1 d . . .
O13W O 0.7231(14) 0.5719(8) 0.3431(6) 0.048(5) Uiso 1 1 d . . .
O14W O 0.5178(15) 0.6359(9) 0.2676(6) 0.051(5) Uiso 1 1 d . . .
O15W O 0.8697(16) 0.6662(10) 0.3857(6) 0.060(6) Uiso 1 1 d . . .
O16W O 0.8018(17) 1.0029(10) -0.0267(7) 0.067(6) Uiso 1 1 d . . .
O17W O 0.4772(17) 0.3439(10) 0.1565(7) 0.064(6) Uiso 1 1 d . . .
O18W O 1.0874(18) 0.9745(11) -0.0928(7) 0.074(7) Uiso 1 1 d . . .
O19W O 0.5795(17) 0.7457(10) -0.0397(7) 0.063(6) Uiso 1 1 d . . .
O20W O 0.9900(17) 0.3149(11) 0.2124(7) 0.068(6) Uiso 1 1 d . . .
O21W O 1.3833(18) 0.7338(11) 0.3303(7) 0.070(6) Uiso 1 1 d . . .
O22W O 0.6512(18) 0.8558(11) -0.0854(7) 0.073(7) Uiso 1 1 d . . .
O23W O 1.5423(15) 0.5359(9) 0.3135(6) 0.056(5) Uiso 1 1 d . . .
O24W O 1.0345(16) 0.2871(10) 0.2890(7) 0.063(6) Uiso 1 1 d . . .
O25W O 0.6718(19) 0.6961(11) 0.3174(8) 0.078(7) Uiso 1 1 d . . .
O26W O 0.5201(18) 0.8810(11) 0.1618(7) 0.073(7) Uiso 1 1 d . . .
O27W O 1.015(2) 0.4702(13) 0.3918(9) 0.094(9) Uiso 1 1 d . . .
O28W O 0.973(2) 0.8520(12) -0.1219(8) 0.087(8) Uiso 1 1 d . . .
O29W O 0.528(2) 0.7155(14) 0.3211(9) 0.031(7) Uiso 0.50 1 d P . .
O30W O 0.746(2) 0.3289(13) 0.1555(8) 0.027(6) Uiso 0.50 1 d P . .
O31W O 0.687(2) 0.6617(12) 0.3778(8) 0.021(6) Uiso 0.50 1 d P . .
O32W O 1.471(2) 0.8076(13) 0.0085(9) 0.029(6) Uiso 0.50 1 d P . .
O33W O 1.134(2) 0.8296(14) -0.0787(9) 0.033(7) Uiso 0.50 1 d P . .
O34W O 0.882(3) 0.7804(15) 0.4047(10) 0.040(8) Uiso 0.50 1 d P . .
O35W O 1.175(3) 0.4802(15) 0.3607(10) 0.039(8) Uiso 0.50 1 d P . .
O36W O 0.904(2) 0.3037(15) 0.1525(10) 0.036(7) Uiso 0.50 1 d P . .
O37W O 1.298(3) 0.5612(17) 0.4020(11) 0.048(9) Uiso 0.50 1 d P . .
O38W O 0.575(3) 1.0322(18) 0.0329(12) 0.052(10) Uiso 0.50 1 d P . .
O39W O 0.883(3) 0.5978(18) 0.4386(12) 0.051(10) Uiso 0.50 1 d P . .
O40W O 1.304(3) 0.700(2) -0.0508(14) 0.068(12) Uiso 0.50 1 d P . .
O41W O 1.140(3) 0.750(2) -0.0916(13) 0.064(12) Uiso 0.50 1 d P . .
O42W O 1.290(4) 0.910(3) -0.0243(17) 0.093(17) Uiso 0.50 1 d P . .
O43W O 1.086(4) 0.730(2) -0.1266(15) 0.071(13) Uiso 0.50 1 d P . .
O44W O 1.204(3) 0.890(2) -0.0655(13) 0.062(11) Uiso 0.50 1 d P . .
O45W O 0.576(3) 1.0212(19) -0.0320(13) 0.061(11) Uiso 0.50 1 d P . .

loop_
_atom_site_aniso_label
_atom_site_aniso_U_11
_atom_site_aniso_U_22
_atom_site_aniso_U_33
_atom_site_aniso_U_23
_atom_site_aniso_U_13
_atom_site_aniso_U_12
W1 0.0258(4) 0.0149(3) 0.0154(4) 0.0031(3) -0.0003(3) 0.0058(3)
W2 0.0226(4) 0.0217(4) 0.0141(4) 0.0017(3) -0.0035(3) 0.0028(3)
W3 0.0243(4) 0.0170(3) 0.0136(3) 0.0031(3) 0.0016(3) 0.0035(3)
W4 0.0244(4) 0.0117(3) 0.0152(3) 0.0016(2) 0.0014(3) 0.0053(3)
W5 0.0189(4) 0.0205(4) 0.0150(4) 0.0010(3) -0.0013(3) 0.0023(3)
W6 0.0230(4) 0.0155(3) 0.0168(4) -0.0028(3) -0.0049(3) -0.0002(3)
W7 0.0237(4) 0.0114(3) 0.0129(3) -0.0010(2) 0.0006(3) 0.0014(3)
W8 0.0191(4) 0.0141(3) 0.0155(3) 0.0015(3) 0.0009(3) -0.0006(3)
W9 0.0231(4) 0.0092(3) 0.0169(4) 0.0017(2) -0.0017(3) 0.0010(3)
W10 0.0293(4) 0.0124(3) 0.0129(3) 0.0006(2) -0.0046(3) 0.0010(3)
W11 0.0243(4) 0.0110(3) 0.0149(3) 0.0034(2) 0.0000(3) -0.0007(3)
W12 0.0209(4) 0.0120(3) 0.0182(4) 0.0028(3) -0.0024(3) 0.0015(3)
W13 0.0309(4) 0.0166(3) 0.0119(3) -0.0013(3) -0.0011(3) 0.0074(3)
W14 0.0218(4) 0.0165(3) 0.0212(4) 0.0068(3) 0.0043(3) 0.0026(3)
W15 0.0252(4) 0.0116(3) 0.0156(4) 0.0012(3) -0.0019(3) -0.0051(3)
W16 0.0219(4) 0.0099(3) 0.0165(4) -0.0004(2) -0.0005(3) 0.0017(3)
W17 0.0157(4) 0.0104(3) 0.0226(4) 0.0034(3) -0.0020(3) -0.0001(3)
W18 0.0284(4) 0.0105(3) 0.0147(3) 0.0000(2) -0.0063(3) -0.0020(3)
Sb1 0.0178(6) 0.0099(5) 0.0116(5) -0.0005(4) -0.0013(4) 0.0008(4)
Sb2 0.0178(6) 0.0083(5) 0.0116(5) -0.0004(4) -0.0012(4) -0.0004(4)
Sn1 0.0210(6) 0.0110(5) 0.0142(6) -0.0016(4) -0.0012(5) -0.0012(4)
Sn2 0.0210(6) 0.0130(5) 0.0140(6) 0.0005(4) -0.0001(5) 0.0027(5)
Sn3 0.0174(6) 0.0094(5) 0.0159(6) 0.0005(4) -0.0021(4) 0.0001(4)

loop_
_atom_type_symbol
_atom_type_description
_atom_type_scat_dispersion_real
_atom_type_scat_dispersion_imag
_atom_type_scat_source
C C 0.0033 0.0016 'International Tables Vol C Tables 4.2.6.8 and 6.1.1.4'
W W -0.8490 6.8722 'International Tables Vol C Tables 4.2.6.8 and 6.1.1.4'
O O 0.0106 0.0060 'International Tables Vol C Tables 4.2.6.8 and 6.1.1.4'
Na Na 0.0362 0.0249 'International Tables Vol C Tables 4.2.6.8 and 6.1.1.4'
Sn Sn -0.6537 1.4246 'International Tables Vol C Tables 4.2.6.8 and 6.1.1.4'
Sb Sb -0.5866 1.5461 'International Tables Vol C Tables 4.2.6.8 and 6.1.1.4'
H H 0.0000 0.0000 'International Tables Vol C Tables 4.2.6.8 and 6.1.1.4'

loop_
_geom_angle_atom_site_label_1
_geom_angle_atom_site_label_2
_geom_angle_atom_site_label_3
_geom_angle
_geom_angle_site_symmetry_1
_geom_angle_site_symmetry_3
_geom_angle_publ_flag
O1A W1 O1B 98.5(6) . . ?
O1A W1 O4B 100.5(6) . . ?
O1B W1 O4B 89.4(6) . . ?
O1A W1 O3C 102.1(6) . . ?
O1B W1 O3C 89.3(6) . . ?
O4B W1 O3C 157.3(6) . . ?
O1A W1 O1C 101.3(6) . . ?
O1B W1 O1C 160.2(5) . . ?
O4B W1 O1C 87.8(6) . . ?
O3C W1 O1C 85.9(6) . . ?
O1A W1 O1SB 168.6(6) . . ?
O1B W1 O1SB 73.4(5) . . ?
O4B W1 O1SB 71.9(5) . . ?
O3C W1 O1SB 86.1(5) . . ?
O1C W1 O1SB 87.1(5) . . ?
O2A W2 O1C 101.9(6) . . ?
O2A W2 O2C 101.6(6) . . ?
O1C W2 O2C 87.5(6) . . ?
O2A W2 O6B 98.5(6) . . ?
O1C W2 O6B 159.6(6) . . ?
O2C W2 O6B 86.9(6) . . ?
O2A W2 O2B 100.2(6) . . ?
O1C W2 O2B 89.8(6) . . ?
O2C W2 O2B 158.1(6) . . ?
O6B W2 O2B 88.1(6) . . ?
O2A W2 O2SB 169.1(6) . . ?
O1C W2 O2SB 86.4(5) . . ?
O2C W2 O2SB 85.6(5) . . ?
O6B W2 O2SB 73.5(5) . . ?
O2B W2 O2SB 72.6(5) . . ?
O3A W3 O3C 102.1(6) . . ?
O3A W3 O7B 98.7(6) . . ?
O3C W3 O7B 159.2(6) . . ?
O3A W3 O2C 101.1(6) . . ?
O3C W3 O2C 86.2(6) . . ?
O7B W3 O2C 89.7(6) . . ?
O3A W3 O8C 100.1(6) . . ?
O3C W3 O8C 88.7(6) . . ?
O7B W3 O8C 87.8(5) . . ?
O2C W3 O8C 158.7(6) . . ?
O3A W3 O3SB 170.4(6) . . ?
O3C W3 O3SB 85.2(5) . . ?
O7B W3 O3SB 74.2(5) . . ?
O2C W3 O3SB 85.5(5) . . ?
O8C W3 O3SB 73.5(5) . . ?
O4A W4 O4S 103.3(6) . . ?
O4A W4 O4C 101.3(6) . . ?
O4S W4 O4C 88.8(6) . . ?
O4A W4 O4B 97.8(6) . . ?
O4S W4 O4B 158.9(5) . . ?
O4C W4 O4B 87.9(6) . . ?
O4A W4 O9B 97.3(6) . . ?
O4S W4 O9B 89.4(5) . . ?
O4C W4 O9B 161.2(6) . . ?
O4B W4 O9B 87.1(5) . . ?
O4A W4 O1SB 167.2(5) . . ?
O4S W4 O1SB 85.5(5) . . ?
O4C W4 O1SB 88.1(5) . . ?
O4B W4 O1SB 73.6(5) . . ?
O9B W4 O1SB 73.2(5) . . ?
O4A W4 Na1 95.2(5) . . ?
O4S W4 Na1 39.6(4) . . ?
O4C W4 Na1 128.3(4) . . ?
O4B W4 Na1 137.9(4) . . ?
O9B W4 Na1 51.5(4) . . ?
O1SB W4 Na1 85.6(3) . . ?
O5A W5 O5S 103.5(6) . . ?
O5A W5 O4C 102.9(6) . . ?
O5S W5 O4C 87.2(6) . . ?
O5A W5 O5B 97.3(6) . . ?
O5S W5 O5B 88.2(6) . . ?
O4C W5 O5B 159.8(6) . . ?
O5A W5 O2B 98.6(6) . . ?
O5S W5 O2B 157.8(6) . . ?
O4C W5 O2B 89.5(6) . . ?
O5B W5 O2B 87.5(6) . . ?
O5A W5 O2SB 167.6(6) . . ?
O5S W5 O2SB 84.3(5) . . ?
O4C W5 O2SB 86.9(5) . . ?
O5B W5 O2SB 73.1(5) . . ?
O2B W5 O2SB 73.6(5) . . ?
O5A W5 Na2 92.2(5) . . ?
O5S W5 Na2 41.0(4) . . ?
O4C W5 Na2 128.2(4) . . ?
O5B W5 Na2 50.1(4) . . ?
O2B W5 Na2 137.3(4) . . ?
O2SB W5 Na2 87.5(3) . . ?
O6A W6 O6S 103.1(6) . . ?
O6A W6 O6C 100.6(6) . . ?
O6S W6 O6C 88.7(6) . . ?
O6A W6 O5B 98.4(6) . . ?
O6S W6 O5B 88.0(6) . . ?
O6C W6 O5B 160.9(5) . . ?
O6A W6 O6B 98.5(6) . . ?
O6S W6 O6B 158.3(6) . . ?
O6C W6 O6B 87.1(6) . . ?
O5B W6 O6B 89.0(6) . . ?
O6A W6 O2SB 169.3(6) . . ?
O6S W6 O2SB 83.8(5) . . ?
O6C W6 O2SB 87.6(5) . . ?
O5B W6 O2SB 73.4(5) . . ?
O6B W6 O2SB 74.8(5) . . ?
O6A W6 Na2 91.8(5) . . ?
O6S W6 Na2 40.9(4) . . ?
O6C W6 Na2 129.6(4) . . ?
O5B W6 Na2 50.3(4) . . ?
O6B W6 Na2 139.2(4) . . ?
O2SB W6 Na2 88.1(4) . . ?
O7A W7 O7S 102.6(6) . . ?
O7A W7 O6C 101.8(6) . . ?
O7S W7 O6C 89.0(5) . . ?
O7A W7 O8B 99.6(6) . . ?
O7S W7 O8B 88.6(5) . . ?
O6C W7 O8B 158.5(5) . . ?
O7A W7 O7B 97.9(6) . . ?
O7S W7 O7B 159.4(5) . . ?
O6C W7 O7B 87.4(5) . . ?
O8B W7 O7B 87.3(5) . . ?
O7A W7 O3SB 169.5(6) . . ?
O7S W7 O3SB 85.2(5) . . ?
O6C W7 O3SB 85.2(5) . . ?
O8B W7 O3SB 73.3(5) . . ?
O7B W7 O3SB 74.3(5) . . ?
O7A W7 Na3 92.7(5) . . ?
O7S W7 Na3 41.4(4) . . ?
O6C W7 Na3 130.4(4) . . ?
O8B W7 Na3 50.2(4) . . ?
O7B W7 Na3 137.5(4) . . ?
O3SB W7 Na3 88.6(3) . . ?
O8A W8 O8S 103.0(6) . . ?
O8A W8 O9C 101.9(6) . . ?
O8S W8 O9C 88.3(6) . . ?
O8A W8 O8B 97.7(6) . . ?
O8S W8 O8B 88.9(5) . . ?
O9C W8 O8B 160.3(6) . . ?
O8A W8 O8C 99.4(6) . . ?
O8S W8 O8C 157.6(5) . . ?
O9C W8 O8C 88.3(6) . . ?
O8B W8 O8C 86.9(5) . . ?
O8A W8 O3SB 168.9(6) . . ?
O8S W8 O3SB 83.6(5) . . ?
O9C W8 O3SB 87.1(5) . . ?
O8B W8 O3SB 73.2(5) . . ?
O8C W8 O3SB 74.1(5) . . ?
O8A W8 Na3 90.9(5) . . ?
O8S W8 Na3 42.4(4) . . ?
O9C W8 Na3 130.7(4) . . ?
O8B W8 Na3 50.0(4) . . ?
O8C W8 Na3 136.7(4) . . ?
O3SB W8 Na3 88.1(3) . . ?
O9A W9 O9S 103.7(6) . . ?
O9A W9 O9C 100.8(6) . . ?
O9S W9 O9C 88.7(5) . . ?
O9A W9 O9B 99.0(6) . . ?
O9S W9 O9B 90.6(5) . . ?
O9C W9 O9B 159.8(6) . . ?
O9A W9 O1B 95.1(6) . . ?
O9S W9 O1B 161.1(5) . . ?
O9C W9 O1B 86.7(5) . . ?
O9B W9 O1B 87.5(5) . . ?
O9A W9 O1SB 166.6(6) . . ?
O9S W9 O1SB 87.5(5) . . ?
O9C W9 O1SB 86.4(5) . . ?
O9B W9 O1SB 73.4(5) . . ?
O1B W9 O1SB 73.9(5) . . ?
O9A W9 Na1 97.2(5) . . ?
O9S W9 Na1 39.0(4) . . ?
O9C W9 Na1 127.6(4) . . ?
O9B W9 Na1 53.1(4) . . ?
O1B W9 Na1 140.0(4) . . ?
O1SB W9 Na1 87.0(3) . . ?
O10A W10 O10C 102.0(6) . . ?
O10A W10 O11C 102.5(6) . . ?
O10C W10 O11C 86.8(6) . . ?
O10A W10 O18B 97.7(6) . . ?
O10C W10 O18B 88.2(6) . . ?
O11C W10 O18B 159.8(6) . . ?
O10A W10 O10B 97.4(6) . . ?
O10C W10 O10B 160.5(6) . . ?
O11C W10 O10B 90.5(6) . . ?
O18B W10 O10B 87.8(6) . . ?
O10A W10 O4SB 167.8(5) . . ?
O10C W10 O4SB 86.3(5) . . ?
O11C W10 O4SB 86.7(5) . . ?
O18B W10 O4SB 73.4(5) . . ?
O10B W10 O4SB 74.3(5) . . ?
O11A W11 O12C 101.7(6) . . ?
O11A W11 O15B 100.3(6) . . ?
O12C W11 O15B 90.5(6) . . ?
O11A W11 O11C 100.6(6) . . ?
O12C W11 O11C 87.0(6) . . ?
O15B W11 O11C 158.9(6) . . ?
O11A W11 O11B 97.3(6) . . ?
O12C W11 O11B 160.8(5) . . ?
O15B W11 O11B 88.9(6) . . ?
O11C W11 O11B 86.7(6) . . ?
O11A W11 O5SB 168.8(6) . . ?
O12C W11 O5SB 87.6(5) . . ?
O15B W11 O5SB 73.1(5) . . ?
O11C W11 O5SB 85.9(5) . . ?
O11B W11 O5SB 73.9(5) . . ?
O12A W12 O12B 99.8(6) . . ?
O12A W12 O16B 100.5(6) . . ?
O12B W12 O16B 90.2(6) . . ?
O12A W12 O10C 102.5(6) . . ?
O12B W12 O10C 91.2(5) . . ?
O16B W12 O10C 156.4(6) . . ?
O12A W12 O12C 100.6(6) . . ?
O12B W12 O12C 159.6(6) . . ?
O16B W12 O12C 86.7(6) . . ?
O10C W12 O12C 83.9(6) . . ?
O12A W12 O6SB 169.7(6) . . ?
O12B W12 O6SB 73.3(5) . . ?
O16B W12 O6SB 72.3(5) . . ?
O10C W12 O6SB 85.6(5) . . ?
O12C W12 O6SB 86.5(5) . . ?
O13A W13 O13S 102.9(6) . . ?
O13A W13 O13C 100.2(6) . . ?
O13S W13 O13C 88.9(6) . . ?
O13A W13 O13B 99.9(6) . . ?
O13S W13 O13B 88.5(5) . . ?
O13C W13 O13B 159.8(5) . . ?
O13A W13 O10B 97.5(6) . . ?
O13S W13 O10B 159.5(5) . . ?
O13C W13 O10B 88.4(6) . . ?
O13B W13 O10B 87.1(5) . . ?
O13A W13 O4SB 169.1(6) . . ?
O13S W13 O4SB 85.6(5) . . ?
O13C W13 O4SB 86.6(5) . . ?
O13B W13 O4SB 73.3(5) . . ?
O10B W13 O4SB 73.9(5) . . ?
O13A W13 Na1 93.1(5) . . ?
O13S W13 Na1 40.5(4) . . ?
O13C W13 Na1 129.4(4) . . ?
O13B W13 Na1 51.0(4) . . ?
O10B W13 Na1 138.0(4) . . ?
O4SB W13 Na1 89.0(3) . . ?
O14A W14 O14S 102.8(7) . . ?
O14A W14 O13C 101.1(6) . . ?
O14S W14 O13C 88.2(6) . . ?
O14A W14 O14B 98.9(6) . . ?
O14S W14 O14B 89.0(6) . . ?
O13C W14 O14B 160.0(6) . . ?
O14A W14 O11B 98.0(6) . . ?
O14S W14 O11B 159.2(6) . . ?
O13C W14 O11B 88.8(5) . . ?
O14B W14 O11B 86.8(5) . . ?
O14A W14 O5SB 168.8(6) . . ?
O14S W14 O5SB 85.0(5) . . ?
O13C W14 O5SB 87.1(5) . . ?
O14B W14 O5SB 72.9(5) . . ?
O11B W14 O5SB 74.2(5) . . ?
O14A W14 Na2 94.1(5) . . ?
O14S W14 Na2 39.5(4) . . ?
O13C W14 Na2 127.7(4) . . ?
O14B W14 Na2 51.7(4) . . ?
O11B W14 Na2 138.2(4) . . ?
O5SB W14 Na2 86.8(3) . . ?
O15A W15 O15S 104.7(6) . . ?
O15A W15 O15C 98.6(6) . . ?
O15S W15 O15C 87.9(5) . . ?
O15A W15 O14B 102.0(6) . . ?
O15S W15 O14B 91.0(6) . . ?
O15C W15 O14B 159.0(5) . . ?
O15A W15 O15B 97.5(6) . . ?
O15S W15 O15B 157.6(5) . . ?
O15C W15 O15B 86.1(5) . . ?
O14B W15 O15B 87.0(6) . . ?
O15A W15 O5SB 170.5(6) . . ?
O15S W15 O5SB 84.0(5) . . ?
O15C W15 O5SB 85.2(5) . . ?
O14B W15 O5SB 73.8(5) . . ?
O15B W15 O5SB 74.0(5) . . ?
O15A W15 Na2 96.2(5) . . ?
O15S W15 Na2 41.4(4) . . ?
O15C W15 Na2 129.4(4) . . ?
O14B W15 Na2 52.5(4) . . ?
O15B W15 Na2 139.1(4) . . ?
O5SB W15 Na2 87.9(3) . . ?
O16A W16 O16S 104.2(6) . . ?
O16A W16 O15C 101.7(6) . . ?
O16S W16 O15C 88.9(6) . . ?
O16A W16 O16B 97.2(6) . . ?
O16S W16 O16B 158.5(6) . . ?
O15C W16 O16B 86.7(6) . . ?
O16A W16 O17B 98.7(6) . . ?
O16S W16 O17B 88.9(6) . . ?
O15C W16 O17B 159.4(5) . . ?
O16B W16 O17B 88.0(5) . . ?
O16A W16 O6SB 167.7(6) . . ?
O16S W16 O6SB 85.0(5) . . ?
O15C W16 O6SB 86.5(5) . . ?
O16B W16 O6SB 73.8(5) . . ?
O17B W16 O6SB 73.0(5) . . ?
O16A W16 Na3 95.7(5) . . ?
O16S W16 Na3 40.3(4) . . ?
O15C W16 Na3 129.0(4) . . ?
O16B W16 Na3 138.1(4) . . ?
O17B W16 Na3 50.7(4) . . ?
O6SB W16 Na3 86.0(3) . . ?
O17A W17 O17S 102.7(6) . . ?
O17A W17 O18C 102.8(6) . . ?
O17S W17 O18C 87.7(6) . . ?
O17A W17 O17B 98.3(6) . . ?
O17S W17 O17B 91.4(5) . . ?
O18C W17 O17B 158.5(5) . . ?
O17A W17 O12B 96.0(6) . . ?
O17S W17 O12B 161.3(6) . . ?
O18C W17 O12B 87.0(5) . . ?
O17B W17 O12B 87.1(5) . . ?
O17A W17 O6SB 166.4(5) . . ?
O17S W17 O6SB 88.2(5) . . ?
O18C W17 O6SB 85.6(5) . . ?
O17B W17 O6SB 72.9(5) . . ?
O12B W17 O6SB 73.5(5) . . ?
O17A W17 Na3 93.7(5) . . ?
O17S W17 Na3 39.6(4) . . ?
O18C W17 Na3 127.3(4) . . ?
O17B W17 Na3 54.1(4) . . ?
O12B W17 Na3 141.0(4) . . ?
O6SB W17 Na3 89.4(3) . . ?
O18A W18 O18S 102.4(6) . . ?
O18A W18 O18C 99.9(6) . . ?
O18S W18 O18C 88.1(5) . . ?
O18A W18 O18B 101.2(6) . . ?
O18S W18 O18B 156.4(5) . . ?
O18C W18 O18B 89.2(5) . . ?
O18A W18 O13B 99.3(6) . . ?
O18S W18 O13B 87.9(5) . . ?
O18C W18 O13B 160.8(5) . . ?
O18B W18 O13B 87.0(5) . . ?
O18A W18 O4SB 169.8(6) . . ?
O18S W18 O4SB 83.7(5) . . ?
O18C W18 O4SB 88.3(5) . . ?
O18B W18 O4SB 72.7(5) . . ?
O13B W18 O4SB 72.6(5) . . ?
O18A W18 Na1 91.6(5) . . ?
O18S W18 Na1 41.4(4) . . ?
O18C W18 Na1 129.4(4) . . ?
O18B W18 Na1 136.6(4) . . ?
O13B W18 Na1 49.9(4) . . ?
O4SB W18 Na1 87.7(3) . . ?
O3SB Sb1 O1SB 92.2(5) . . ?
O3SB Sb1 O2SB 90.8(5) . . ?
O1SB Sb1 O2SB 90.6(5) . . ?
O3SB Sb1 Sb2 124.3(4) . . ?
O1SB Sb1 Sb2 124.6(3) . . ?
O2SB Sb1 Sb2 124.3(4) . . ?
O5SB Sb2 O6SB 92.3(5) . . ?
O5SB Sb2 O4SB 90.5(5) . . ?
O6SB Sb2 O4SB 91.0(5) . . ?
O5SB Sb2 Sb1 124.1(4) . . ?
O6SB Sb2 Sb1 124.4(3) . . ?
O4SB Sb2 Sb1 124.6(3) . . ?
O16S Sn1 O7S 81.5(5) . . ?
O16S Sn1 O6S 137.6(5) . . ?
O7S Sn1 O6S 83.8(5) . . ?
O16S Sn1 O15S 83.6(5) . . ?
O7S Sn1 O15S 137.9(5) . . ?
O6S Sn1 O15S 81.3(5) . . ?
O16S Sn1 C11 108.7(4) . . ?
O7S Sn1 C11 106.3(4) . . ?
O6S Sn1 C11 113.6(4) . . ?
O15S Sn1 C11 115.7(4) . . ?
O16S Sn1 Na2 119.5(4) . . ?
O7S Sn1 Na2 119.5(4) . . ?
O6S Sn1 Na2 41.0(4) . . ?
O15S Sn1 Na2 41.3(4) . . ?
C11 Sn1 Na2 116.1(2) . . ?
O16S Sn1 Na3 42.6(4) . . ?
O7S Sn1 Na3 39.3(4) . . ?
O6S Sn1 Na3 116.6(4) . . ?
O15S Sn1 Na3 119.1(4) . . ?
C11 Sn1 Na3 108.6(2) . . ?
Na2 Sn1 Na3 135.26(17) . . ?
O5S Sn2 O4S 83.8(5) . . ?
O5S Sn2 O13S 137.0(5) . . ?
O4S Sn2 O13S 81.4(5) . . ?
O5S Sn2 O14S 82.6(5) . . ?
O4S Sn2 O14S 141.1(5) . . ?
O13S Sn2 O14S 84.2(5) . . ?
O5S Sn2 C21 114.1(4) . . ?
O4S Sn2 C21 109.5(4) . . ?
O13S Sn2 C21 108.9(4) . . ?
O14S Sn2 C21 109.3(4) . . ?
O5S Sn2 Na2 41.7(4) . . ?
O4S Sn2 Na2 120.0(4) . . ?
O13S Sn2 Na2 118.4(4) . . ?
O14S Sn2 Na2 41.5(4) . . ?
C21 Sn2 Na2 114.2(2) . . ?
O5S Sn2 Na1 118.1(4) . . ?
O4S Sn2 Na1 41.7(4) . . ?
O13S Sn2 Na1 40.2(4) . . ?
O14S Sn2 Na1 119.0(4) . . ?
C21 Sn2 Na1 110.9(2) . . ?
Na2 Sn2 Na1 134.80(18) . . ?
O8S Sn3 O18S 133.4(5) . . ?
O8S Sn3 O17S 82.0(5) . . ?
O18S Sn3 O17S 83.3(5) . . ?
O8S Sn3 O9S 83.6(5) . . ?
O18S Sn3 O9S 82.9(5) . . ?
O17S Sn3 O9S 143.9(5) . . ?
O8S Sn3 C31 118.1(4) . . ?
O18S Sn3 C31 108.5(4) . . ?
O17S Sn3 C31 110.3(4) . . ?
O9S Sn3 C31 105.7(4) . . ?
O8S Sn3 Na1 116.0(4) . . ?
O18S Sn3 Na1 42.9(4) . . ?
O17S Sn3 Na1 121.8(4) . . ?
O9S Sn3 Na1 40.6(4) . . ?
C31 Sn3 Na1 107.4(2) . . ?
O8S Sn3 Na3 41.9(4) . . ?
O18S Sn3 Na3 116.5(4) . . ?
O17S Sn3 Na3 40.9(4) . . ?
O9S Sn3 Na3 121.6(4) . . ?
C31 Sn3 Na3 116.6(2) . . ?
Na1 Sn3 Na3 136.02(18) . . ?
O1W Na1 O6W 88.4(7) . . ?
O1W Na1 O9S 88.7(6) . . ?
O6W Na1 O9S 137.7(7) . . ?
O1W Na1 O13S 138.9(6) . . ?
O6W Na1 O13S 95.1(7) . . ?
O9S Na1 O13S 114.0(5) . . ?
O1W Na1 O4S 156.4(6) . . ?
O6W Na1 O4S 84.5(7) . . ?
O9S Na1 O4S 81.6(5) . . ?
O13S Na1 O4S 64.4(4) . . ?
O1W Na1 O18S 83.7(5) . . ?
O6W Na1 O18S 154.8(7) . . ?
O9S Na1 O18S 66.1(4) . . ?
O13S Na1 O18S 76.0(5) . . ?
O4S Na1 O18S 111.4(5) . . ?
O1W Na1 O13B 78.4(5) . . ?
O6W Na1 O13B 95.2(7) . . ?
O9S Na1 O13B 125.4(5) . . ?
O13S Na1 O13B 60.5(4) . . ?
O4S Na1 O13B 124.6(5) . . ?
O18S Na1 O13B 59.8(4) . . ?
O1W Na1 O9B 96.5(5) . . ?
O6W Na1 O9B 77.8(7) . . ?
O9S Na1 O9B 60.6(4) . . ?
O13S Na1 O9B 124.3(5) . . ?
O4S Na1 O9B 60.0(4) . . ?
O18S Na1 O9B 126.7(5) . . ?
O13B Na1 O9B 171.6(5) . . ?
O1W Na1 W13 110.1(5) . . ?
O6W Na1 W13 88.1(6) . . ?
O9S Na1 W13 132.0(4) . . ?
O13S Na1 W13 29.5(3) . . ?
O4S Na1 W13 92.1(4) . . ?
O18S Na1 W13 72.5(3) . . ?
O13B Na1 W13 32.7(3) . . ?
O9B Na1 W13 149.5(4) . . ?
O1W Na1 W9 87.2(5) . . ?
O6W Na1 W9 109.2(6) . . ?
O9S Na1 W9 28.6(3) . . ?
O13S Na1 W9 129.1(4) . . ?
O4S Na1 W9 74.0(3) . . ?
O18S Na1 W9 94.3(4) . . ?
O13B Na1 W9 151.4(4) . . ?
O9B Na1 W9 33.0(3) . . ?
W13 Na1 W9 156.2(2) . . ?
O1W Na1 Sn3 81.3(5) . . ?
O6W Na1 Sn3 166.1(6) . . ?
O9S Na1 Sn3 33.5(3) . . ?
O13S Na1 Sn3 98.8(4) . . ?
O4S Na1 Sn3 101.3(4) . . ?
O18S Na1 Sn3 33.1(3) . . ?
O13B Na1 Sn3 91.9(3) . . ?
O9B Na1 Sn3 94.0(3) . . ?
W13 Na1 Sn3 104.2(2) . . ?
W9 Na1 Sn3 61.31(13) . . ?
O1W Na1 W18 71.7(4) . . ?
O6W Na1 W18 125.9(6) . . ?
O9S Na1 W18 92.8(4) . . ?
O13S Na1 W18 73.3(3) . . ?
O4S Na1 W18 130.0(4) . . ?
O18S Na1 W18 29.1(3) . . ?
O13B Na1 W18 32.7(3) . . ?
O9B Na1 W18 151.7(4) . . ?
W13 Na1 W18 55.94(12) . . ?
W9 Na1 W18 119.1(2) . . ?
Sn3 Na1 W18 59.37(13) . . ?
O3W Na2 O5W 85.9(7) . . ?
O3W Na2 O14S 145.0(6) . . ?
O5W Na2 O14S 91.1(7) . . ?
O3W Na2 O5S 149.2(6) . . ?
O5W Na2 O5S 92.7(7) . . ?
O14S Na2 O5S 65.7(5) . . ?
O3W Na2 O6S 88.5(6) . . ?
O5W Na2 O6S 147.8(7) . . ?
O14S Na2 O6S 110.9(5) . . ?
O5S Na2 O6S 76.5(5) . . ?
O3W Na2 O15S 84.9(6) . . ?
O5W Na2 O15S 145.2(7) . . ?
O14S Na2 O15S 77.9(5) . . ?
O5S Na2 O15S 111.7(5) . . ?
O6S Na2 O15S 65.2(5) . . ?
O3W Na2 O5B 88.6(6) . . ?
O5W Na2 O5B 87.9(6) . . ?
O14S Na2 O5B 126.1(5) . . ?
O5S Na2 O5B 60.6(4) . . ?
O6S Na2 O5B 60.3(4) . . ?
O15S Na2 O5B 125.3(5) . . ?
O3W Na2 O14B 85.0(6) . . ?
O5W Na2 O14B 85.3(6) . . ?
O14S Na2 O14B 60.0(4) . . ?
O5S Na2 O14B 125.6(5) . . ?
O6S Na2 O14B 125.7(5) . . ?
O15S Na2 O14B 60.5(4) . . ?
O5B Na2 O14B 171.0(5) . . ?
O3W Na2 W15 76.6(5) . . ?
O5W Na2 W15 115.9(6) . . ?
O14S Na2 W15 73.5(4) . . ?
O5S Na2 W15 130.2(4) . . ?
O6S Na2 W15 93.4(4) . . ?
O15S Na2 W15 29.4(3) . . ?
O5B Na2 W15 150.5(4) . . ?
O14B Na2 W15 32.8(3) . . ?
O3W Na2 W6 80.2(5) . . ?
O5W Na2 W6 118.7(6) . . ?
O14S Na2 W6 130.3(4) . . ?
O5S Na2 W6 73.6(4) . . ?
O6S Na2 W6 29.3(3) . . ?
O15S Na2 W6 92.6(4) . . ?
O5B Na2 W6 33.0(3) . . ?
O14B Na2 W6 150.4(4) . . ?
W15 Na2 W6 118.1(2) . . ?
O3W Na2 W5 120.0(5) . . ?
O5W Na2 W5 82.7(6) . . ?
O14S Na2 W5 94.0(4) . . ?
O5S Na2 W5 29.9(3) . . ?
O6S Na2 W5 72.9(3) . . ?
O15S Na2 W5 130.4(4) . . ?
O5B Na2 W5 32.5(3) . . ?
O14B Na2 W5 151.1(4) . . ?
W15 Na2 W5 157.1(2) . . ?
W6 Na2 W5 55.96(12) . . ?
O3W Na2 W14 117.1(5) . . ?
O5W Na2 W14 81.4(6) . . ?
O14S Na2 W14 28.5(3) . . ?
O5S Na2 W14 92.9(4) . . ?
O6S Na2 W14 128.7(4) . . ?
O15S Na2 W14 73.3(3) . . ?
O5B Na2 W14 151.0(4) . . ?
O14B Na2 W14 32.9(3) . . ?
W15 Na2 W14 55.87(12) . . ?
W6 Na2 W14 155.6(2) . . ?
W5 Na2 W14 118.9(2) . . ?
O4W Na3 O2W 82.1(7) . . ?
O4W Na3 O17S 84.3(6) . . ?
O2W Na3 O17S 148.9(6) . . ?
O4W Na3 O7S 151.1(7) . . ?
O2W Na3 O7S 92.6(6) . . ?
O17S Na3 O7S 112.1(5) . . ?
O4W Na3 O8S 90.3(6) . . ?
O2W Na3 O8S 142.8(6) . . ?
O17S Na3 O8S 64.8(5) . . ?
O7S Na3 O8S 76.8(5) . . ?
O4W Na3 O16S 145.5(7) . . ?
O2W Na3 O16S 97.2(6) . . ?
O17S Na3 O16S 78.9(5) . . ?
O7S Na3 O16S 63.3(5) . . ?
O8S Na3 O16S 108.9(5) . . ?
O4W Na3 O8B 90.1(6) . . ?
O2W Na3 O8B 82.4(6) . . ?
O17S Na3 O8B 125.6(5) . . ?
O7S Na3 O8B 60.9(4) . . ?
O8S Na3 O8B 61.2(4) . . ?
O16S Na3 O8B 124.1(5) . . ?
O4W Na3 O17B 88.2(6) . . ?
O2W Na3 O17B 91.2(6) . . ?
O17S Na3 O17B 60.5(4) . . ?
O7S Na3 O17B 120.5(5) . . ?
O8S Na3 O17B 125.1(5) . . ?
O16S Na3 O17B 57.4(4) . . ?
O8B Na3 O17B 173.5(5) . . ?
O4W Na3 W7 122.0(5) . . ?
O2W Na3 W7 79.7(5) . . ?
O17S Na3 W7 130.9(4) . . ?
O7S Na3 W7 29.6(3) . . ?
O8S Na3 W7 73.7(3) . . ?
O16S Na3 W7 91.4(4) . . ?
O8B Na3 W7 33.1(3) . . ?
O17B Na3 W7 146.3(4) . . ?
O4W Na3 W8 81.8(5) . . ?
O2W Na3 W8 112.1(5) . . ?
O17S Na3 W8 93.3(4) . . ?
O7S Na3 W8 73.8(3) . . ?
O8S Na3 W8 30.7(3) . . ?
O16S Na3 W8 128.7(4) . . ?
O8B Na3 W8 32.5(3) . . ?
O17B Na3 W8 152.9(4) . . ?
W7 Na3 W8 56.22(12) . . ?
O4W Na3 W17 78.8(5) . . ?
O2W Na3 W17 120.4(5) . . ?
O17S Na3 W17 28.9(3) . . ?
O7S Na3 W17 127.1(4) . . ?
O8S Na3 W17 93.3(4) . . ?
O16S Na3 W17 72.0(3) . . ?
O8B Na3 W17 152.3(4) . . ?
O17B Na3 W17 33.0(2) . . ?
W7 Na3 W17 154.6(2) . . ?
W8 Na3 W17 120.0(2) . . ?
O4W Na3 Sn3 82.3(5) . . ?
O2W Na3 Sn3 163.6(5) . . ?
O17S Na3 Sn3 33.1(3) . . ?
O7S Na3 Sn3 98.5(4) . . ?
O8S Na3 Sn3 32.2(3) . . ?
O16S Na3 Sn3 98.6(4) . . ?
O8B Na3 Sn3 92.5(3) . . ?
O17B Na3 Sn3 93.5(3) . . ?
W7 Na3 Sn3 104.4(2) . . ?
W8 Na3 Sn3 60.32(12) . . ?
W17 Na3 Sn3 61.09(13) . . ?
O21W Na4 O9W 103.3(8) 4_575 3_765 ?
O21W Na4 O10A 89.9(7) 4_575 . ?
O9W Na4 O10A 164.3(7) 3_765 . ?
O21W Na4 O7W 176.8(8) 4_575 3_765 ?
O9W Na4 O7W 78.7(6) 3_765 3_765 ?
O10A Na4 O7W 88.4(6) . 3_765 ?
O21W Na4 O11W 90.8(8) 4_575 4_575 ?
O9W Na4 O11W 85.2(6) 3_765 4_575 ?
O10A Na4 O11W 86.3(6) . 4_575 ?
O7W Na4 O11W 91.8(6) 3_765 4_575 ?
O21W Na4 O8W 86.0(8) 4_575 3_765 ?
O9W Na4 O8W 101.4(6) 3_765 3_765 ?
O10A Na4 O8W 87.6(6) . 3_765 ?
O7W Na4 O8W 91.2(6) 3_765 3_765 ?
O11W Na4 O8W 173.1(7) 4_575 3_765 ?
O23W Na5 O28W 98.9(10) . 4_676 ?
O23W Na5 O37W 170.4(13) . . ?
O28W Na5 O37W 87.6(13) 4_676 . ?
O23W Na5 O15A 94.1(8) . 2_745 ?
O28W Na5 O15A 156.1(10) 4_676 2_745 ?
O37W Na5 O15A 82.3(11) . 2_745 ?
O23W Na5 O2A 87.2(8) . . ?
O28W Na5 O2A 96.1(9) 4_676 . ?
O37W Na5 O2A 85.1(11) . . ?
O15A Na5 O2A 104.5(7) 2_745 . ?
O23W Na5 O18W 81.4(8) . 4_676 ?
O28W Na5 O18W 81.6(10) 4_676 4_676 ?
O37W Na5 O18W 106.6(12) . 4_676 ?
O15A Na5 O18W 80.7(7) 2_745 4_676 ?
O2A Na5 O18W 167.9(9) . 4_676 ?
O39W Na6 O27W 108.0(14) . . ?
O39W Na6 O38W 46.8(14) . 2_645 ?
O27W Na6 O38W 85.9(14) . 2_645 ?
O39W Na6 Na7 56.2(12) . 4_576 ?
O27W Na6 Na7 153.5(12) . 4_576 ?
O38W Na6 Na7 94.0(12) 2_645 4_576 ?
O39W Na6 O16B 136.0(13) . 2_645 ?
O27W Na6 O16B 99.4(10) . 2_645 ?
O38W Na6 O16B 103.8(12) 2_645 2_645 ?
Na7 Na6 O16B 106.4(8) 4_576 2_645 ?
O39W Na6 O3A 93.5(12) . . ?
O27W Na6 O3A 53.9(9) . . ?
O38W Na6 O3A 113.1(12) 2_645 . ?
Na7 Na6 O3A 102.8(8) 4_576 . ?
O16B Na6 O3A 130.5(8) 2_645 . ?
O44W Na7 O31W 85(2) . 4_675 ?
O44W Na7 O13W 144(3) . 4_675 ?
O31W Na7 O13W 68.3(10) 4_675 4_675 ?
O44W Na7 O39W 87(3) . 4_675 ?
O31W Na7 O39W 119.8(15) 4_675 4_675 ?
O13W Na7 O39W 127.1(14) 4_675 4_675 ?
O44W Na7 Na6 127(2) . 4_675 ?
O31W Na7 Na6 146.0(12) 4_675 4_675 ?
O13W Na7 Na6 85.7(9) 4_675 4_675 ?
O39W Na7 Na6 59.3(12) 4_675 4_675 ?
O44W Na7 O33W 42(2) . . ?
O31W Na7 O33W 43.6(11) 4_675 . ?
O13W Na7 O33W 105.9(11) 4_675 . ?
O39W Na7 O33W 111.7(15) 4_675 . ?
Na6 Na7 O33W 168.3(12) 4_675 . ?
O44W Na7 O42W 48(3) . . ?
O31W Na7 O42W 123.5(17) 4_675 . ?
O13W Na7 O42W 167.4(17) 4_675 . ?
O39W Na7 O42W 45.5(17) 4_675 . ?
Na6 Na7 O42W 81.7(15) 4_675 . ?
O33W Na7 O42W 86.6(17) . . ?
O44W Na7 O15W 107(2) . 4_675 ?
O31W Na7 O15W 66.0(10) 4_675 4_675 ?
O13W Na7 O15W 85.7(9) 4_675 4_675 ?
O39W Na7 O15W 59.4(12) 4_675 4_675 ?
Na6 Na7 O15W 91.3(9) 4_675 4_675 ?
O33W Na7 O15W 89.5(11) . 4_675 ?
O42W Na7 O15W 95.4(16) . 4_675 ?
O44W Na7 O18W 79(2) . . ?
O31W Na7 O18W 97.7(12) 4_675 . ?
O13W Na7 O18W 79.9(9) 4_675 . ?
O39W Na7 O18W 139.0(14) 4_675 . ?
Na6 Na7 O18W 99.1(9) 4_675 . ?
O33W Na7 O18W 83.4(11) . . ?
O42W Na7 O18W 101.2(16) . . ?
O15W Na7 O18W 161.5(11) 4_675 . ?
C12 C11 C16 120.0 . . ?
C12 C11 Sn1 116.89(16) . . ?
C16 C11 Sn1 123.06(16) . . ?
C13 C12 C11 120.0 . . ?
C12 C13 C14 120.0 . . ?
C15 C14 C13 120.0 . . ?
C14 C15 C16 120.0 . . ?
C15 C16 C11 120.0 . . ?
C22 C21 C26 120.0 . . ?
C22 C21 Sn2 120.45(17) . . ?
C26 C21 Sn2 119.50(17) . . ?
C21 C22 C23 120.0 . . ?
C24 C23 C22 120.0 . . ?
C23 C24 C25 120.0 . . ?
C24 C25 C26 120.0 . . ?
C25 C26 C21 120.0 . . ?
C36 C31 C32 120.0 . . ?
C36 C31 Sn3 118.78(17) . . ?
C32 C31 Sn3 121.24(17) . . ?
C33 C32 C31 120.0 . . ?
C32 C33 C34 120.0 . . ?
C33 C34 C35 120.0 . . ?
C36 C35 C34 120.0 . . ?
C31 C36 C35 120.0 . . ?
Sb1 O1SB W4 116.3(5) . . ?
Sb1 O1SB W9 115.8(5) . . ?
W4 O1SB W9 95.7(4) . . ?
Sb1 O1SB W1 135.3(6) . . ?
W4 O1SB W1 92.9(4) . . ?
W9 O1SB W1 92.2(4) . . ?
Sb1 O2SB W6 113.8(6) . . ?
Sb1 O2SB W5 115.8(6) . . ?
W6 O2SB W5 94.8(5) . . ?
Sb1 O2SB W2 137.1(6) . . ?
W6 O2SB W2 93.1(5) . . ?
W5 O2SB W2 93.1(5) . . ?
Sb1 O3SB W7 116.1(6) . . ?
Sb1 O3SB W8 114.5(6) . . ?
W7 O3SB W8 94.2(5) . . ?
Sb1 O3SB W3 137.5(6) . . ?
W7 O3SB W3 92.4(4) . . ?
W8 O3SB W3 92.5(4) . . ?
Sb2 O4SB W13 114.8(6) . . ?
Sb2 O4SB W18 113.3(6) . . ?
W13 O4SB W18 95.2(4) . . ?
Sb2 O4SB W10 137.4(6) . . ?
W13 O4SB W10 93.4(4) . . ?
W18 O4SB W10 93.9(4) . . ?
Sb2 O5SB W15 115.5(6) . . ?
Sb2 O5SB W14 115.6(6) . . ?
W15 O5SB W14 94.5(5) . . ?
Sb2 O5SB W11 136.6(6) . . ?
W15 O5SB W11 92.8(4) . . ?
W14 O5SB W11 92.6(4) . . ?
Sb2 O6SB W17 116.8(5) . . ?
Sb2 O6SB W16 114.8(5) . . ?
W17 O6SB W16 95.0(4) . . ?
Sb2 O6SB W12 136.0(6) . . ?
W17 O6SB W12 92.7(4) . . ?
W16 O6SB W12 92.7(4) . . ?
W4 O4S Sn2 136.6(7) . . ?
W4 O4S Na1 112.2(6) . . ?
Sn2 O4S Na1 105.9(5) . . ?
W5 O5S Sn2 136.4(7) . . ?
W5 O5S Na2 109.1(6) . . ?
Sn2 O5S Na2 105.5(6) . . ?
W6 O6S Sn1 132.1(7) . . ?
W6 O6S Na2 109.8(6) . . ?
Sn1 O6S Na2 106.0(5) . . ?
W7 O7S Sn1 134.0(7) . . ?
W7 O7S Na3 109.0(6) . . ?
Sn1 O7S Na3 109.3(5) . . ?
W8 O8S Sn3 134.8(7) . . ?
W8 O8S Na3 106.9(6) . . ?
Sn3 O8S Na3 105.9(6) . . ?
W9 O9S Sn3 138.1(7) . . ?
W9 O9S Na1 112.4(6) . . ?
Sn3 O9S Na1 105.9(5) . . ?
W13 O13S Sn2 133.5(7) . . ?
W13 O13S Na1 110.0(6) . . ?
Sn2 O13S Na1 107.5(5) . . ?
W14 O14S Sn2 135.5(7) . . ?
W14 O14S Na2 112.0(6) . . ?
Sn2 O14S Na2 105.2(6) . . ?
W15 O15S Sn1 135.8(7) . . ?
W15 O15S Na2 109.2(6) . . ?
Sn1 O15S Na2 105.6(5) . . ?
W16 O16S Sn1 136.0(7) . . ?
W16 O16S Na3 112.3(6) . . ?
Sn1 O16S Na3 105.2(6) . . ?
W17 O17S Sn3 138.4(7) . . ?
W17 O17S Na3 111.5(6) . . ?
Sn3 O17S Na3 106.1(6) . . ?
W18 O18S Sn3 133.3(7) . . ?
W18 O18S Na1 109.5(6) . . ?
Sn3 O18S Na1 104.0(5) . . ?
W1 O1B W9 120.5(7) . . ?
W2 O1C W1 150.3(8) . . ?
W2 O2A Na5 176.7(9) . . ?
W2 O2B W5 120.7(7) . . ?
W3 O2C W2 150.9(8) . . ?
W3 O3A Na6 144.3(8) . . ?
W3 O3C W1 152.9(8) . . ?
W1 O4B W4 121.6(7) . . ?
W4 O4C W5 149.2(8) . . ?
W5 O5B W6 118.8(7) . . ?
W5 O5B Na2 97.5(5) . . ?
W6 O5B Na2 96.7(5) . . ?
W2 O6B W6 118.5(7) . . ?
W7 O6C W6 148.3(7) . . ?
W3 O7B W7 119.1(7) . . ?
W8 O8B W7 119.2(7) . . ?
W8 O8B Na3 97.5(5) . . ?
W7 O8B Na3 96.6(5) . . ?
W3 O8C W8 119.9(7) . . ?
W9 O9B W4 117.8(6) . . ?
W9 O9B Na1 94.0(5) . . ?
W4 O9B Na1 95.7(5) . . ?
W8 O9C W9 148.8(8) . . ?
W10 O10A Na4 133.3(7) . . ?
W10 O10B W13 118.3(7) . . ?
W10 O10C W12 153.5(8) . . ?
W11 O11B W14 119.2(7) . . ?
W10 O11C W11 149.5(8) . . ?
W12 O12B W17 120.5(7) . . ?
W11 O12C W12 151.5(7) . . ?
W13 O13B W18 118.9(6) . . ?
W13 O13B Na1 96.2(5) . . ?
W18 O13B Na1 97.4(5) . . ?
W13 O13C W14 149.2(8) . . ?
W15 O14B W14 118.7(7) . . ?
W15 O14B Na2 94.7(5) . . ?
W14 O14B Na2 95.4(5) . . ?
W15 O15A Na5 141.9(8) . 2_755 ?
W11 O15B W15 120.2(7) . . ?
W16 O15C W15 149.6(7) . . ?
W12 O16B W16 121.2(7) . . ?
W12 O16B Na6 120.7(7) . 2_655 ?
W16 O16B Na6 117.2(7) . 2_655 ?
W16 O17B W17 119.2(6) . . ?
W16 O17B Na3 98.3(5) . . ?
W17 O17B Na3 92.9(5) . . ?
W10 O18B W18 119.9(7) . . ?
W18 O18C W17 149.4(7) . . ?
Na7 O18W Na5 121.7(11) . 4_575 ?
O33W O31W Na7 80.5(16) 4_576 4_576 ?
O31W O33W O44W 84(2) 4_675 . ?
O31W O33W Na7 55.9(13) 4_675 . ?
O44W O33W Na7 28.2(16) . . ?
Na7 O39W Na6 64.5(12) 4_576 . ?
O36W O43W O41W 139(5) 3_765 . ?
Na7 O44W O33W 110(3) . . ?

loop_
_geom_bond_atom_site_label_1
_geom_bond_atom_site_label_2
_geom_bond_distance
_geom_bond_site_symmetry_2
_geom_bond_publ_flag
W1 O1A 1.709(14) . ?
W1 O1B 1.884(13) . ?
W1 O4B 1.903(13) . ?
W1 O3C 1.907(14) . ?
W1 O1C 1.920(13) . ?
W1 O1SB 2.350(12) . ?
W2 O2A 1.711(14) . ?
W2 O1C 1.874(13) . ?
W2 O2C 1.900(14) . ?
W2 O6B 1.916(14) . ?
W2 O2B 1.921(14) . ?
W2 O2SB 2.326(13) . ?
W3 O3A 1.704(14) . ?
W3 O3C 1.881(14) . ?
W3 O7B 1.888(13) . ?
W3 O2C 1.896(14) . ?
W3 O8C 1.918(13) . ?
W3 O3SB 2.326(12) . ?
W4 O4A 1.690(13) . ?
W4 O4S 1.854(12) . ?
W4 O4C 1.902(13) . ?
W4 O4B 1.926(13) . ?
W4 O9B 1.979(13) . ?
W4 O1SB 2.260(12) . ?
W4 Na1 3.637(8) . ?
W5 O5A 1.679(14) . ?
W5 O5S 1.871(13) . ?
W5 O4C 1.915(13) . ?
W5 O5B 1.923(13) . ?
W5 O2B 1.926(14) . ?
W5 O2SB 2.278(13) . ?
W5 Na2 3.552(8) . ?
W6 O6A 1.714(14) . ?
W6 O6S 1.844(13) . ?
W6 O6C 1.941(13) . ?
W6 O5B 1.946(14) . ?
W6 O6B 1.948(14) . ?
W6 O2SB 2.247(13) . ?
W6 Na2 3.547(8) . ?
W7 O7A 1.695(13) . ?
W7 O7S 1.850(12) . ?
W7 O6C 1.914(13) . ?
W7 O8B 1.948(13) . ?
W7 O7B 1.959(13) . ?
W7 O3SB 2.267(12) . ?
W7 Na3 3.539(8) . ?
W8 O8A 1.715(15) . ?
W8 O8S 1.892(13) . ?
W8 O9C 1.895(13) . ?
W8 O8B 1.921(13) . ?
W8 O8C 1.933(13) . ?
W8 O3SB 2.289(13) . ?
W8 Na3 3.545(8) . ?
W9 O9A 1.712(15) . ?
W9 O9S 1.847(12) . ?
W9 O9C 1.946(13) . ?
W9 O9B 1.948(13) . ?
W9 O1B 1.956(13) . ?
W9 O1SB 2.276(12) . ?
W9 Na1 3.570(8) . ?
W10 O10A 1.716(14) . ?
W10 O10C 1.876(13) . ?
W10 O11C 1.886(14) . ?
W10 O18B 1.899(13) . ?
W10 O10B 1.906(13) . ?
W10 O4SB 2.289(12) . ?
W11 O11A 1.697(14) . ?
W11 O12C 1.885(13) . ?
W11 O15B 1.893(13) . ?
W11 O11C 1.905(14) . ?
W11 O11B 1.908(13) . ?
W11 O5SB 2.327(12) . ?
W12 O12A 1.707(15) . ?
W12 O12B 1.870(13) . ?
W12 O16B 1.908(13) . ?
W12 O10C 1.909(13) . ?
W12 O12C 1.933(13) . ?
W12 O6SB 2.352(12) . ?
W13 O13A 1.703(15) . ?
W13 O13S 1.862(12) . ?
W13 O13C 1.903(13) . ?
W13 O13B 1.931(12) . ?
W13 O10B 1.956(13) . ?
W13 O4SB 2.266(12) . ?
W13 Na1 3.550(8) . ?
W14 O14A 1.715(15) . ?
W14 O14S 1.837(14) . ?
W14 O13C 1.919(13) . ?
W14 O14B 1.949(13) . ?
W14 O11B 1.953(13) . ?
W14 O5SB 2.280(13) . ?
W14 Na2 3.573(8) . ?
W15 O15A 1.695(14) . ?
W15 O15S 1.840(12) . ?
W15 O15C 1.925(13) . ?
W15 O14B 1.926(13) . ?
W15 O15B 1.936(13) . ?
W15 O5SB 2.257(12) . ?
W15 Na2 3.541(8) . ?
W16 O16A 1.681(13) . ?
W16 O16S 1.848(14) . ?
W16 O15C 1.924(13) . ?
W16 O16B 1.930(13) . ?
W16 O17B 1.932(12) . ?
W16 O6SB 2.271(12) . ?
W16 Na3 3.707(8) . ?
W17 O17A 1.719(14) . ?
W17 O17S 1.854(13) . ?
W17 O18C 1.916(13) . ?
W17 O17B 1.945(12) . ?
W17 O12B 1.977(13) . ?
W17 O6SB 2.264(12) . ?
W17 Na3 3.572(8) . ?
W18 O18A 1.694(15) . ?
W18 O18S 1.859(12) . ?
W18 O18C 1.911(13) . ?
W18 O18B 1.955(13) . ?
W18 O13B 1.963(13) . ?
W18 O4SB 2.275(12) . ?
W18 Na1 3.600(8) . ?
Sb1 O3SB 1.961(12) . ?
Sb1 O1SB 1.969(12) . ?
Sb1 O2SB 1.982(13) . ?
Sb1 Sb2 4.7824(16) . ?
Sb2 O5SB 1.966(12) . ?
Sb2 O6SB 1.979(12) . ?
Sb2 O4SB 1.980(12) . ?
Sn1 O16S 2.034(14) . ?
Sn1 O7S 2.038(12) . ?
Sn1 O6S 2.048(13) . ?
Sn1 O15S 2.050(12) . ?
Sn1 C11 2.098(5) . ?
Sn1 Na2 3.618(8) . ?
Sn1 Na3 3.689(8) . ?
Sn2 O5S 2.009(13) . ?
Sn2 O4S 2.020(12) . ?
Sn2 O13S 2.030(13) . ?
Sn2 O14S 2.033(13) . ?
Sn2 C21 2.110(6) . ?
Sn2 Na2 3.574(8) . ?
Sn2 Na1 3.624(8) . ?
Sn3 O8S 1.994(13) . ?
Sn3 O18S 2.022(12) . ?
Sn3 O17S 2.043(13) . ?
Sn3 O9S 2.064(12) . ?
Sn3 C31 2.097(5) . ?
Sn3 Na1 3.595(8) . ?
Sn3 Na3 3.596(8) . ?
Na1 O1W 2.295(18) . ?
Na1 O6W 2.31(2) . ?
Na1 O9S 2.432(14) . ?
Na1 O13S 2.453(14) . ?
Na1 O4S 2.506(15) . ?
Na1 O18S 2.524(15) . ?
Na1 O13B 2.776(15) . ?
Na1 O9B 2.861(15) . ?
Na2 O3W 2.281(19) . ?
Na2 O5W 2.33(2) . ?
Na2 O14S 2.453(16) . ?
Na2 O5S 2.467(15) . ?
Na2 O6S 2.470(15) . ?
Na2 O15S 2.481(15) . ?
Na2 O5B 2.747(15) . ?
Na2 O14B 2.817(15) . ?
Na3 O4W 2.34(2) . ?
Na3 O2W 2.35(2) . ?
Na3 O17S 2.448(15) . ?
Na3 O7S 2.475(15) . ?
Na3 O8S 2.496(15) . ?
Na3 O16S 2.589(16) . ?
Na3 O8B 2.739(15) . ?
Na3 O17B 2.898(14) . ?
Na4 O21W 2.33(3) 4_575 ?
Na4 O9W 2.341(19) 3_765 ?
Na4 O10A 2.380(16) . ?
Na4 O7W 2.420(18) 3_765 ?
Na4 O11W 2.47(2) 4_575 ?
Na4 O8W 2.482(19) 3_765 ?
Na5 O23W 2.29(2) . ?
Na5 O28W 2.30(3) 4_676 ?
Na5 O37W 2.34(4) . ?
Na5 O15A 2.344(19) 2_745 ?
Na5 O2A 2.429(19) . ?
Na5 O18W 2.72(3) 4_676 ?
Na6 O39W 2.30(4) . ?
Na6 O27W 2.34(3) . ?
Na6 O38W 2.36(4) 2_645 ?
Na6 Na7 2.41(2) 4_576 ?
Na6 O16B 2.77(2) 2_645 ?
Na6 O3A 2.85(2) . ?
Na7 O44W 1.21(5) . ?
Na7 O31W 2.03(3) 4_675 ?
Na7 O13W 2.22(3) 4_675 ?
Na7 O39W 2.22(4) 4_675 ?
Na7 Na6 2.41(2) 4_675 ?
Na7 O33W 2.42(4) . ?
Na7 O42W 2.47(6) . ?
Na7 O15W 2.55(3) 4_675 ?
Na7 O18W 2.58(3) . ?
C11 C12 1.3900 . ?
C11 C16 1.3900 . ?
C12 C13 1.3900 . ?
C13 C14 1.3900 . ?
C14 C15 1.3900 . ?
C15 C16 1.3900 . ?
C21 C22 1.3900 . ?
C21 C26 1.3902 . ?
C22 C23 1.3904 . ?
C23 C24 1.3897 . ?
C24 C25 1.3898 . ?
C25 C26 1.3902 . ?
C31 C36 1.3898 . ?
C31 C32 1.3899 . ?
C32 C33 1.3898 . ?
C33 C34 1.3900 . ?
C34 C35 1.3903 . ?
C35 C36 1.3900 . ?
O15A Na5 2.344(19) 2_755 ?
O16B Na6 2.77(2) 2_655 ?
O7W Na4 2.420(18) 3_765 ?
O8W Na4 2.482(19) 3_765 ?
O9W Na4 2.341(19) 3_765 ?
O11W Na4 2.47(2) 4_676 ?
O13W Na7 2.22(3) 4_576 ?
O15W Na7 2.55(3) 4_576 ?
O18W Na5 2.72(3) 4_575 ?
O21W Na4 2.33(3) 4_676 ?
O28W Na5 2.30(3) 4_575 ?
O31W O33W 1.69(4) 4_576 ?
O31W Na7 2.03(3) 4_576 ?
O33W O31W 1.69(4) 4_675 ?
O33W O44W 1.72(5) . ?
O36W O43W 1.17(5) 3_765 ?
O38W Na6 2.36(4) 2_655 ?
O39W Na7 2.22(4) 4_576 ?
O41W O43W 1.47(6) . ?
O43W O36W 1.17(5) 3_765 ?
